data_4037859
loop_
_publ_author_name
'Chang, Meng-Yang'
'Chen, Kuan-Ting'
'Hsiao, Yu-Ting'
'Chen, Shin-Mei'

_publ_section_title
;
 Ac2O-Mediated Dearylacetylative Dimerization of 2-Arylacetyl-1-naphthols.
 Synthesis of Naphtho[1,2-b]furan-3-ones.
;
_journal_name_full 'The Journal of organic chemistry'
_journal_paper_doi 10.1021/acs.joc.9b03298
_journal_year 2020
_chemical_formula_sum 'C30 H20 O6 S'
_chemical_formula_weight 508.52
_space_group_crystal_system triclinic
_space_group_IT_number 2
_space_group_name_Hall '-P 1'
_space_group_name_H-M_alt 'P -1'
_atom_sites_solution_hydrogens geom
_audit_creation_method SHELXL-2014/6
_cell_angle_alpha 84.455(7)
_cell_angle_beta 80.196(6)
_cell_angle_gamma 74.507(6)
_cell_formula_units_Z 2
_cell_length_a 7.9733(10)
_cell_length_b 10.7024(14)
_cell_length_c 14.7112(19)
_cell_measurement_reflns_used 5684
_cell_measurement_temperature 100(2)
_cell_measurement_theta_max 26.5409
_cell_measurement_theta_min 2.4881
_cell_volume 1190.3(3)
_computing_cell_refinement 'SAINT V8.34A (Bruker AXS Inc., 2013)'
_computing_data_collection 'Bruker APEX2'
_computing_data_reduction 'SAINT V8.34A (Bruker AXS Inc., 2013)'
_computing_molecular_graphics 'Bruker SHELXTL'
_computing_publication_material 'Bruker SHELXTL'
_computing_structure_refinement 'SHELXL-2014/6 (Sheldrick, 2014)'
_diffrn_ambient_temperature 100(2)
_diffrn_detector_area_resol_mean 8.3333
_diffrn_measured_fraction_theta_full 0.980
_diffrn_measured_fraction_theta_max 0.962
_diffrn_measurement_device_type 'Bruker APEX-II CCD'
_diffrn_measurement_method '\f and \w scans'
_diffrn_radiation_type MoK\a
_diffrn_radiation_wavelength 0.71073
_diffrn_reflns_av_R_equivalents 0.0437
_diffrn_reflns_av_unetI/netI 0.0533
_diffrn_reflns_Laue_measured_fraction_full 0.980
_diffrn_reflns_Laue_measured_fraction_max 0.962
_diffrn_reflns_limit_h_max 9
_diffrn_reflns_limit_h_min -9
_diffrn_reflns_limit_k_max 13
_diffrn_reflns_limit_k_min -13
_diffrn_reflns_limit_l_max 18
_diffrn_reflns_limit_l_min -18
_diffrn_reflns_number 17883
_diffrn_reflns_point_group_measured_fraction_full 0.980
_diffrn_reflns_point_group_measured_fraction_max 0.962
_diffrn_reflns_theta_full 25.242
_diffrn_reflns_theta_max 26.569
_diffrn_reflns_theta_min 1.407
_exptl_absorpt_coefficient_mu 0.182
_exptl_absorpt_correction_T_max 0.9485
_exptl_absorpt_correction_T_min 0.8566
_exptl_absorpt_correction_type multi-scan
_exptl_absorpt_process_details 'SADABS V2014/4 (Bruker AXS Inc.)'
_exptl_crystal_colour Colorless
_exptl_crystal_density_diffrn 1.419
_exptl_crystal_density_meas ?
_exptl_crystal_density_method 'not measured'
_exptl_crystal_description Lump
_exptl_crystal_F_000 528
_exptl_crystal_size_max 0.26
_exptl_crystal_size_mid 0.25
_exptl_crystal_size_min 0.23
_refine_diff_density_max 0.671
_refine_diff_density_min -0.375
_refine_diff_density_rms 0.091
_refine_ls_extinction_method none
_refine_ls_goodness_of_fit_ref 1.115
_refine_ls_hydrogen_treatment constr
_refine_ls_matrix_type full
_refine_ls_number_parameters 382
_refine_ls_number_reflns 4778
_refine_ls_number_restraints 549
_refine_ls_restrained_S_all 1.061
_refine_ls_R_factor_all 0.0953
_refine_ls_R_factor_gt 0.0715
_refine_ls_shift/su_max 0.004
_refine_ls_shift/su_mean 0.000
_refine_ls_structure_factor_coef Fsqd
_refine_ls_weighting_details 'w=1/[\s^2^(Fo^2^)+(0.0217P)^2^+6.9683P] where P=(Fo^2^+2Fc^2^)/3'
_refine_ls_weighting_scheme calc
_refine_ls_wR_factor_gt 0.1944
_refine_ls_wR_factor_ref 0.2046
_reflns_Friedel_coverage 0.000
_reflns_number_gt 3516
_reflns_number_total 4778
_reflns_threshold_expression 'I > 2\s(I)'
_cod_data_source_file jo9b03298_si_001.cif
_cod_data_source_block 180516LT_0m_a
_cod_depositor_comments
;
The following automatic conversions were performed:

data item '_exptl_crystal_density_meas' value 'not measured' was
changed to '?' -- the value is perceived as not measured.

Automatic conversion script
Id: cif_fix_values 7556 2019-12-06 15:28:31Z antanas 
;
_cod_database_code 4037859
_shelx_space_group_comment
;
The symmetry employed for this shelxl refinement is uniquely defined
by the following loop, which should always be used as a source of
symmetry information in preference to the above space-group names.
They are only intended as comments.
;
_shelxl_version_number 2014/6

loop_
_space_group_symop_operation_xyz
'x, y, z'
'-x, -y, -z'

loop_
_atom_site_label
_atom_site_type_symbol
_atom_site_fract_x
_atom_site_fract_y
_atom_site_fract_z
_atom_site_U_iso_or_equiv
_atom_site_adp_type
_atom_site_occupancy
_atom_site_site_symmetry_order
_atom_site_calc_flag
_atom_site_refinement_flags_posn
_atom_site_refinement_flags_adp
_atom_site_refinement_flags_occupancy
_atom_site_disorder_assembly
_atom_site_disorder_group
C1 C 0.6438(7) 0.0949(5) 1.0233(3) 0.0303(11) Uani 1 1 d . U . . .
C2 C 0.7449(8) -0.0121(6) 1.0813(4) 0.0415(14) Uani 1 1 d . U . . .
H2A H 0.6772 -0.0162 1.1432 0.062 Uiso 1 1 calc R U . . .
H2B H 0.8580 0.0047 1.0859 0.062 Uiso 1 1 calc R U . . .
H2C H 0.7657 -0.0950 1.0527 0.062 Uiso 1 1 calc R U . . .
C3 C 0.8709(7) 0.3685(5) 1.0020(3) 0.0289(11) Uani 1 1 d . U . . .
C4 C 0.8747(7) 0.4012(6) 1.0974(4) 0.0410(14) Uani 1 1 d . U . . .
H4A H 0.9970 0.3818 1.1084 0.062 Uiso 1 1 calc R U . . .
H4B H 0.8105 0.3497 1.1418 0.062 Uiso 1 1 calc R U . . .
H4C H 0.8189 0.4938 1.1047 0.062 Uiso 1 1 calc R U . . .
C5 C 0.6854(6) 0.2326(5) 0.8904(3) 0.0275(10) Uani 1 1 d . U . . .
C6 C 0.6702(6) 0.3585(5) 0.9042(3) 0.0248(10) Uani 1 1 d . U . . .
C7 C 0.6166(5) 0.4580(5) 0.8363(3) 0.0213(9) Uani 1 1 d . U . . .
C8 C 0.6087(6) 0.5893(5) 0.8482(3) 0.0264(10) Uani 1 1 d . U . . .
H8 H 0.6363 0.6124 0.9036 0.032 Uiso 1 1 calc R U . . .
C9 C 0.5619(6) 0.6829(5) 0.7808(3) 0.0275(10) Uani 1 1 d . U . . .
H9 H 0.5564 0.7708 0.7894 0.033 Uiso 1 1 calc R U . . .
C10 C 0.5216(6) 0.6491(5) 0.6985(3) 0.0258(10) Uani 1 1 d . U . . .
H10 H 0.4904 0.7146 0.6515 0.031 Uiso 1 1 calc R U . . .
C11 C 0.5268(6) 0.5243(4) 0.6853(3) 0.0226(9) Uani 1 1 d . U . . .
H11 H 0.4979 0.5042 0.6293 0.027 Uiso 1 1 calc R U . . .
C12 C 0.5746(5) 0.4229(4) 0.7535(3) 0.0190(9) Uani 1 1 d . U . . .
C13 C 0.5861(5) 0.2892(4) 0.7424(3) 0.0197(9) Uani 1 1 d . U . . .
C14 C 0.6420(6) 0.1970(5) 0.8097(3) 0.0243(10) Uani 1 1 d . U . . .
H14 H 0.6515 0.1083 0.8017 0.029 Uiso 1 1 calc R U . . .
C15 C 0.5312(6) 0.2491(4) 0.6578(3) 0.0212(9) Uani 1 1 d . U . . .
C16 C 0.5579(6) 0.0998(4) 0.6521(3) 0.0210(9) Uani 1 1 d . U . . .
C17 C 0.6654(6) 0.0686(4) 0.5637(3) 0.0215(9) Uani 1 1 d . U . . .
C18 C 0.7238(6) -0.0503(5) 0.5193(3) 0.0244(10) Uani 1 1 d . U . . .
H18 H 0.6928 -0.1264 0.5474 0.029 Uiso 1 1 calc R U . . .
C19 C 0.8253(6) -0.0521(5) 0.4354(3) 0.0267(10) Uani 1 1 d . U . . .
H19 H 0.8622 -0.1302 0.4036 0.032 Uiso 1 1 calc R U . . .
C20 C 0.8782(6) 0.0593(4) 0.3936(3) 0.0230(9) Uani 1 1 d . U . . .
C21 C 0.9894(6) 0.0560(5) 0.3077(3) 0.0298(11) Uani 1 1 d . U . . .
H21 H 1.0242 -0.0214 0.2750 0.036 Uiso 1 1 calc R U . . .
C22 C 1.0474(7) 0.1602(5) 0.2710(3) 0.0316(11) Uani 1 1 d . U . . .
H22 H 1.1248 0.1545 0.2139 0.038 Uiso 1 1 calc R U . . .
C23 C 0.9940(6) 0.2776(5) 0.3166(3) 0.0287(10) Uani 1 1 d . U . . .
H23 H 1.0362 0.3503 0.2907 0.034 Uiso 1 1 calc R U . . .
C24 C 0.8813(6) 0.2864(4) 0.3984(3) 0.0226(9) Uani 1 1 d . U . . .
H24 H 0.8429 0.3664 0.4280 0.027 Uiso 1 1 calc R U . . .
C25 C 0.8221(6) 0.1794(4) 0.4387(3) 0.0209(9) Uani 1 1 d . U . . .
C26 C 0.7102(6) 0.1781(4) 0.5246(3) 0.0203(9) Uani 1 1 d . U . . .
O1 O 0.4886(5) 0.1434(4) 1.0339(3) 0.0385(9) Uani 1 1 d . U . . .
O2 O 0.7570(5) 0.1327(4) 0.9529(2) 0.0346(8) Uani 1 1 d . U . . .
O3 O 0.9919(5) 0.3287(4) 0.9444(3) 0.0405(9) Uani 1 1 d . U . . .
O4 O 0.6998(4) 0.3936(4) 0.9875(2) 0.0312(8) Uani 1 1 d . U . . .
O5 O 0.4929(4) 0.0310(3) 0.7096(2) 0.0293(8) Uani 1 1 d . U . . .
O6 O 0.6398(4) 0.2862(3) 0.5738(2) 0.0210(7) Uani 1 1 d . U . . .
S1 S 0.2581(2) 0.3609(2) 0.55111(12) 0.0215(5) Uani 0.778(6) 1 d D U P A 1
C27 C 0.3351(9) 0.311(3) 0.6544(8) 0.0190(13) Uani 0.778(6) 1 d D U P A 1
C28 C 0.2072(18) 0.3214(19) 0.7231(9) 0.030(2) Uani 0.778(6) 1 d D U P A 1
H28 H 0.2285 0.3004 0.7851 0.036 Uiso 0.778(6) 1 calc R U P A 1
C29 C 0.0359(9) 0.3647(7) 0.7013(5) 0.0224(14) Uani 0.778(6) 1 d D U P A 1
H29 H -0.0688 0.3730 0.7447 0.027 Uiso 0.778(6) 1 calc R U P A 1
C30 C 0.0417(8) 0.3929(7) 0.6091(5) 0.0212(14) Uani 0.778(6) 1 d D U P A 1
H30 H -0.0595 0.4262 0.5796 0.025 Uiso 0.778(6) 1 calc R U P A 1
S1' S 0.1916(16) 0.3119(19) 0.7441(7) 0.032(2) Uani 0.222(6) 1 d D U P A 2
C27' C 0.350(3) 0.310(12) 0.648(3) 0.024(4) Uani 0.222(6) 1 d D U P A 2
C28' C 0.284(4) 0.350(4) 0.5727(17) 0.025(4) Uani 0.222(6) 1 d D U P A 2
H28' H 0.3563 0.3545 0.5146 0.030 Uiso 0.222(6) 1 calc R U P A 2
C29' C 0.100(3) 0.387(2) 0.5816(13) 0.020(3) Uani 0.222(6) 1 d D U P A 2
H29' H 0.0344 0.4134 0.5316 0.024 Uiso 0.222(6) 1 calc R U P A 2
C30' C 0.027(3) 0.381(3) 0.6736(13) 0.026(4) Uani 0.222(6) 1 d D U P A 2
H30' H -0.0955 0.4090 0.6960 0.031 Uiso 0.222(6) 1 calc R U P A 2

loop_
_atom_site_aniso_label
_atom_site_aniso_U_11
_atom_site_aniso_U_22
_atom_site_aniso_U_33
_atom_site_aniso_U_23
_atom_site_aniso_U_13
_atom_site_aniso_U_12
C1 0.033(3) 0.035(3) 0.021(2) -0.0075(19) 0.0009(19) -0.007(2)
C2 0.043(3) 0.048(3) 0.029(3) 0.008(2) -0.005(2) -0.007(3)
C3 0.028(2) 0.035(3) 0.027(2) 0.004(2) -0.0071(18) -0.013(2)
C4 0.038(3) 0.063(4) 0.029(3) 0.001(2) -0.011(2) -0.022(3)
C5 0.020(2) 0.039(2) 0.022(2) 0.0026(18) -0.0046(18) -0.0053(19)
C6 0.017(2) 0.041(2) 0.015(2) -0.0050(17) 0.0003(16) -0.0054(19)
C7 0.010(2) 0.034(2) 0.0170(19) -0.0067(16) 0.0050(16) -0.0027(17)
C8 0.019(2) 0.037(2) 0.022(2) -0.0092(18) 0.0005(18) -0.0058(19)
C9 0.022(2) 0.027(2) 0.033(2) -0.0091(19) 0.0001(19) -0.0055(19)
C10 0.024(2) 0.028(2) 0.026(2) -0.0016(18) -0.0032(19) -0.0071(19)
C11 0.020(2) 0.028(2) 0.020(2) -0.0033(17) -0.0043(18) -0.0053(18)
C12 0.0071(19) 0.029(2) 0.0171(19) -0.0042(16) 0.0047(15) -0.0021(16)
C13 0.010(2) 0.028(2) 0.019(2) -0.0027(16) 0.0023(16) -0.0029(16)
C14 0.016(2) 0.031(2) 0.023(2) -0.0003(18) -0.0007(17) -0.0039(18)
C15 0.017(2) 0.026(2) 0.019(2) -0.0007(16) -0.0009(15) -0.0049(16)
C16 0.015(2) 0.025(2) 0.023(2) 0.0003(16) -0.0044(16) -0.0048(17)
C17 0.017(2) 0.026(2) 0.023(2) -0.0022(16) -0.0068(16) -0.0044(17)
C18 0.022(2) 0.022(2) 0.029(2) -0.0021(17) -0.0059(18) -0.0050(18)
C19 0.025(2) 0.025(2) 0.031(2) -0.0078(18) -0.0073(19) -0.0039(19)
C20 0.019(2) 0.028(2) 0.021(2) -0.0060(17) -0.0052(17) -0.0012(17)
C21 0.028(3) 0.032(3) 0.026(2) -0.0081(19) -0.0030(19) 0.000(2)
C22 0.030(3) 0.038(3) 0.021(2) -0.0040(19) 0.003(2) -0.003(2)
C23 0.027(3) 0.032(3) 0.026(2) 0.0018(19) -0.0024(19) -0.006(2)
C24 0.020(2) 0.024(2) 0.023(2) -0.0033(17) -0.0041(17) -0.0032(18)
C25 0.015(2) 0.026(2) 0.021(2) -0.0022(16) -0.0068(16) -0.0015(17)
C26 0.016(2) 0.023(2) 0.023(2) -0.0042(16) -0.0076(16) -0.0022(16)
O1 0.032(2) 0.041(2) 0.036(2) -0.0042(17) 0.0035(16) -0.0035(16)
O2 0.0294(19) 0.047(2) 0.0256(17) 0.0080(15) -0.0071(14) -0.0088(16)
O3 0.0246(19) 0.059(3) 0.037(2) -0.0081(18) -0.0029(15) -0.0085(17)
O4 0.0245(17) 0.053(2) 0.0160(15) -0.0079(15) -0.0038(13) -0.0070(16)
O5 0.0300(19) 0.0290(18) 0.0285(18) 0.0031(14) 0.0000(14) -0.0114(15)
O6 0.0200(16) 0.0215(15) 0.0193(15) -0.0034(12) 0.0021(12) -0.0038(12)
S1 0.0193(9) 0.0255(10) 0.0180(9) -0.0003(7) -0.0053(6) -0.0018(7)
C27 0.019(2) 0.019(3) 0.020(3) -0.004(3) -0.0035(19) -0.003(3)
C28 0.026(3) 0.036(5) 0.025(4) -0.006(4) 0.000(3) -0.006(3)
C29 0.0217(16) 0.0227(16) 0.0221(16) -0.0020(10) -0.0014(9) -0.0057(10)
C30 0.006(3) 0.031(3) 0.023(3) -0.007(3) 0.005(2) -0.002(3)
S1' 0.024(3) 0.042(4) 0.028(4) -0.006(4) 0.006(3) -0.010(3)
C27' 0.020(4) 0.026(7) 0.023(5) -0.002(5) 0.001(3) -0.006(4)
C28' 0.022(5) 0.025(8) 0.023(5) -0.005(5) 0.002(4) -0.001(5)
C29' 0.021(6) 0.017(7) 0.018(6) -0.012(5) 0.006(4) 0.002(5)
C30' 0.020(5) 0.032(8) 0.022(6) -0.007(6) 0.006(4) -0.004(5)

loop_
_atom_type_symbol
_atom_type_description
_atom_type_scat_dispersion_real
_atom_type_scat_dispersion_imag
_atom_type_scat_source
C C 0.0033 0.0016 'International Tables Vol C Tables 4.2.6.8 and 6.1.1.4'
H H 0.0000 0.0000 'International Tables Vol C Tables 4.2.6.8 and 6.1.1.4'
O O 0.0106 0.0060 'International Tables Vol C Tables 4.2.6.8 and 6.1.1.4'
S S 0.1246 0.1234 'International Tables Vol C Tables 4.2.6.8 and 6.1.1.4'

loop_
_geom_angle_atom_site_label_1
_geom_angle_atom_site_label_2
_geom_angle_atom_site_label_3
_geom_angle
O1 C1 O2 122.7(5)
O1 C1 C2 128.0(5)
O2 C1 C2 109.3(4)
C1 C2 H2A 109.5
C1 C2 H2B 109.5
H2A C2 H2B 109.5
C1 C2 H2C 109.5
H2A C2 H2C 109.5
H2B C2 H2C 109.5
O3 C3 O4 122.8(4)
O3 C3 C4 128.0(5)
O4 C3 C4 109.2(4)
C3 C4 H4A 109.5
C3 C4 H4B 109.5
H4A C4 H4B 109.5
C3 C4 H4C 109.5
H4A C4 H4C 109.5
H4B C4 H4C 109.5
C6 C5 C14 120.9(4)
C6 C5 O2 121.1(4)
C14 C5 O2 117.9(4)
C5 C6 O4 120.4(4)
C5 C6 C7 121.1(4)
O4 C6 C7 118.5(4)
C8 C7 C6 121.5(4)
C8 C7 C12 120.0(4)
C6 C7 C12 118.5(4)
C9 C8 C7 120.6(4)
C9 C8 H8 119.7
C7 C8 H8 119.7
C8 C9 C10 119.9(5)
C8 C9 H9 120.0
C10 C9 H9 120.0
C11 C10 C9 120.9(4)
C11 C10 H10 119.5
C9 C10 H10 119.5
C10 C11 C12 121.4(4)
C10 C11 H11 119.3
C12 C11 H11 119.3
C11 C12 C7 117.2(4)
C11 C12 C13 123.8(4)
C7 C12 C13 118.9(4)
C14 C13 C12 119.9(4)
C14 C13 C15 119.6(4)
C12 C13 C15 120.4(4)
C13 C14 C5 120.6(5)
C13 C14 H14 119.7
C5 C14 H14 119.7
C27' C15 O6 107.1(19)
C27' C15 C13 113(4)
O6 C15 C13 109.7(3)
O6 C15 C27 110.8(6)
C13 C15 C27 110.5(9)
C27' C15 C16 107(5)
O6 C15 C16 104.2(3)
C13 C15 C16 115.3(4)
C27 C15 C16 106.1(13)
O5 C16 C17 129.7(4)
O5 C16 C15 125.2(4)
C17 C16 C15 105.0(4)
C26 C17 C18 121.7(4)
C26 C17 C16 108.0(4)
C18 C17 C16 130.3(4)
C19 C18 C17 117.8(4)
C19 C18 H18 121.1
C17 C18 H18 121.1
C18 C19 C20 122.0(4)
C18 C19 H19 119.0
C20 C19 H19 119.0
C21 C20 C19 121.9(4)
C21 C20 C25 117.5(4)
C19 C20 C25 120.5(4)
C22 C21 C20 121.6(5)
C22 C21 H21 119.2
C20 C21 H21 119.2
C21 C22 C23 120.5(5)
C21 C22 H22 119.7
C23 C22 H22 119.7
C24 C23 C22 119.8(5)
C24 C23 H23 120.1
C22 C23 H23 120.1
C23 C24 C25 120.8(4)
C23 C24 H24 119.6
C25 C24 H24 119.6
C24 C25 C26 124.8(4)
C24 C25 C20 119.7(4)
C26 C25 C20 115.4(4)
C17 C26 O6 115.2(4)
C17 C26 C25 122.4(4)
O6 C26 C25 122.4(4)
C1 O2 C5 117.5(4)
C3 O4 C6 117.3(4)
C26 O6 C15 107.4(3)
C27 S1 C30 89.9(3)
C28 C27 C15 126.8(10)
C28 C27 S1 111.6(7)
C15 C27 S1 121.2(6)
C27 C28 C29 116.6(11)
C27 C28 H28 121.7
C29 C28 H28 121.7
C30 C29 C28 110.0(8)
C30 C29 H29 125.0
C28 C29 H29 125.0
C29 C30 S1 111.9(5)
C29 C30 H30 124.1
S1 C30 H30 124.1
C27' S1' C30' 89.3(11)
C28' C27' C15 128(3)
C28' C27' S1' 113.0(15)
C15 C27' S1' 119(2)
C27' C28' C29' 116(2)
C27' C28' H28' 121.9
C29' C28' H28' 121.9
C30' C29' C28' 110.2(17)
C30' C29' H29' 124.9
C28' C29' H29' 124.9
C29' C30' S1' 111.0(14)
C29' C30' H30' 124.5
S1' C30' H30' 124.5

loop_
_geom_bond_atom_site_label_1
_geom_bond_atom_site_label_2
_geom_bond_distance
C1 O1 1.197(6)
C1 O2 1.359(6)
C1 C2 1.497(7)
C2 H2A 0.9800
C2 H2B 0.9800
C2 H2C 0.9800
C3 O3 1.184(6)
C3 O4 1.368(6)
C3 C4 1.485(7)
C4 H4A 0.9800
C4 H4B 0.9800
C4 H4C 0.9800
C5 C6 1.352(7)
C5 C14 1.404(6)
C5 O2 1.406(6)
C6 O4 1.391(5)
C6 C7 1.419(6)
C7 C8 1.416(7)
C7 C12 1.426(6)
C8 C9 1.364(7)
C8 H8 0.9500
C9 C10 1.406(7)
C9 H9 0.9500
C10 C11 1.357(6)
C10 H10 0.9500
C11 C12 1.424(6)
C11 H11 0.9500
C12 C13 1.433(6)
C13 C14 1.370(6)
C13 C15 1.521(6)
C14 H14 0.9500
C15 C27' 1.44(3)
C15 O6 1.470(5)
C15 C27 1.534(9)
C15 C16 1.563(6)
C16 O5 1.208(5)
C16 C17 1.446(6)
C17 C26 1.362(6)
C17 C18 1.416(6)
C18 C19 1.355(7)
C18 H18 0.9500
C19 C20 1.420(7)
C19 H19 0.9500
C20 C21 1.412(7)
C20 C25 1.432(6)
C21 C22 1.351(7)
C21 H21 0.9500
C22 C23 1.411(7)
C22 H22 0.9500
C23 C24 1.368(7)
C23 H23 0.9500
C24 C25 1.396(6)
C24 H24 0.9500
C25 C26 1.418(6)
C26 O6 1.363(5)
S1 C27 1.719(10)
S1 C30 1.750(7)
C27 C28 1.298(15)
C28 C29 1.402(15)
C28 H28 0.9500
C29 C30 1.356(9)
C29 H29 0.9500
C30 H30 0.9500
S1' C27' 1.72(2)
S1' C30' 1.774(17)
C27' C28' 1.30(2)
C28' C29' 1.40(2)
C28' H28' 0.9500
C29' C30' 1.382(18)
C29' H29' 0.9500
C30' H30' 0.9500
